data_7108458
loop_
_publ_author_name
'Antoine Beziau'
'Stephane A. Baudron'
'Dmitry Pogozhev'
'Audrey Fluck'
'Mir Wais Hosseini'

_publ_section_title
;
 Stepwise construction of grid-type Cu(II)/Cd(II) heterometallic MOFs
 based on an imidazole-appended dipyrrin ligand
;
_journal_coden_Cambridge 0182
_journal_name_full Chem.Commun.
_journal_page_first 10313
_journal_paper_doi 10.1039/c2cc35543d
_journal_volume 48
_journal_year 2012
_chemical_formula_sum 'C74 H52 Cd Cu2 N18 S2'
_chemical_formula_weight 1496.94
_chemical_name_systematic
;
?
;
_space_group_IT_number 15
_symmetry_cell_setting monoclinic
_symmetry_space_group_name_Hall '-C 2yc'
_symmetry_space_group_name_H-M 'C 1 2/c 1'
_atom_sites_solution_hydrogens geom
_atom_sites_solution_primary direct
_atom_sites_solution_secondary difmap
_audit_creation_method SHELXL-97
_cell_angle_alpha 90.00
_cell_angle_beta 121.9580(10)
_cell_angle_gamma 90.00
_cell_formula_units_Z 4
_cell_length_a 23.1765(8)
_cell_length_b 29.6240(9)
_cell_length_c 14.4219(4)
_cell_measurement_reflns_used 9933
_cell_measurement_temperature 173(2)
_cell_measurement_theta_max 29.80
_cell_measurement_theta_min 2.30
_cell_volume 8401.0(5)
_computing_cell_refinement 'Bruker SAINT'
_computing_data_collection 'Bruker APEX2'
_computing_data_reduction 'Bruker SAINT'
_computing_molecular_graphics 'Bruker SHELXTL'
_computing_publication_material 'Bruker SHELXTL'
_computing_structure_refinement 'SHELXL-97 (Sheldrick, 2008)'
_computing_structure_solution 'SHELXS-97 (Sheldrick, 2008)'
_diffrn_ambient_temperature 173(2)
_diffrn_measured_fraction_theta_full 0.995
_diffrn_measured_fraction_theta_max 0.995
_diffrn_measurement_device_type 'Bruker APEX-II CCD'
_diffrn_measurement_method '\f and \w scans'
_diffrn_radiation_monochromator graphite
_diffrn_radiation_source 'fine-focus sealed tube'
_diffrn_radiation_type MoK\a
_diffrn_radiation_wavelength 0.71073
_diffrn_reflns_av_R_equivalents 0.0371
_diffrn_reflns_av_sigmaI/netI 0.0277
_diffrn_reflns_limit_h_max 32
_diffrn_reflns_limit_h_min -30
_diffrn_reflns_limit_k_max 41
_diffrn_reflns_limit_k_min -41
_diffrn_reflns_limit_l_max 17
_diffrn_reflns_limit_l_min -20
_diffrn_reflns_number 88657
_diffrn_reflns_theta_full 30.07
_diffrn_reflns_theta_max 30.07
_diffrn_reflns_theta_min 1.24
_exptl_absorpt_coefficient_mu 0.849
_exptl_absorpt_correction_T_max 0.9352
_exptl_absorpt_correction_T_min 0.8157
_exptl_absorpt_correction_type multi-scan
_exptl_absorpt_process_details sadabs
_exptl_crystal_colour dark-red
_exptl_crystal_density_diffrn 1.184
_exptl_crystal_density_meas ?
_exptl_crystal_density_method 'not measured'
_exptl_crystal_description prism
_exptl_crystal_F_000 3040
_exptl_crystal_size_max 0.25
_exptl_crystal_size_mid 0.10
_exptl_crystal_size_min 0.08
_platon_squeeze_details
;
The disordered solvent molecules are a mixture of
DMF, MeOH and H2O.
;
_refine_diff_density_max 1.365
_refine_diff_density_min -0.526
_refine_diff_density_rms 0.085
_refine_ls_extinction_method none
_refine_ls_goodness_of_fit_ref 1.074
_refine_ls_hydrogen_treatment constr
_refine_ls_matrix_type full
_refine_ls_number_parameters 495
_refine_ls_number_reflns 12288
_refine_ls_number_restraints 0
_refine_ls_restrained_S_all 1.074
_refine_ls_R_factor_all 0.0464
_refine_ls_R_factor_gt 0.0351
_refine_ls_shift/su_max 0.001
_refine_ls_shift/su_mean 0.000
_refine_ls_structure_factor_coef Fsqd
_refine_ls_weighting_details 'calc w=1/[\s^2^(Fo^2^)+(0.0664P)^2^+0.0092P] where P=(Fo^2^+2Fc^2^)/3'
_refine_ls_weighting_scheme calc
_refine_ls_wR_factor_gt 0.1012
_refine_ls_wR_factor_ref 0.1060
_reflns_number_gt 9823
_reflns_number_total 12288
_reflns_threshold_expression >2sigma(I)
_cod_data_source_file c2cc35543d.txt
_cod_data_source_block compound4
_cod_depositor_comments
;
The following automatic conversions were performed:

'_exptl_crystal_density_meas' value 'not measured' was changed to '?'
- the value is perceived as not measured.

Automatic conversion script
Id: cif_fix_values 3008 2015-01-20 13:52:24Z robertas 
;
_cod_original_sg_symbol_H-M 'C2/c '
_cod_database_code 7108458

loop_
_symmetry_equiv_pos_as_xyz
'x, y, z'
'-x, y, -z+1/2'
'x+1/2, y+1/2, z'
'-x+1/2, y+1/2, -z+1/2'
'-x, -y, -z'
'x, -y, z-1/2'
'-x+1/2, -y+1/2, -z'
'x+1/2, -y+1/2, z-1/2'

loop_
_atom_site_label
_atom_site_type_symbol
_atom_site_fract_x
_atom_site_fract_y
_atom_site_fract_z
_atom_site_U_iso_or_equiv
_atom_site_adp_type
_atom_site_occupancy
_atom_site_symmetry_multiplicity
_atom_site_calc_flag
_atom_site_refinement_flags
_atom_site_disorder_assembly
_atom_site_disorder_group
C1 C 0.65991(10) 0.02325(7) 0.83590(16) 0.0356(4) Uani 1 1 d . . .
H1 H 0.6880 0.0105 0.9046 0.043 Uiso 1 1 calc R . .
C2 C 0.59219(11) 0.03696(8) 0.79421(18) 0.0459(5) Uani 1 1 d . . .
H2 H 0.5680 0.0346 0.8289 0.055 Uiso 1 1 calc R . .
C3 C 0.56892(10) 0.05459(7) 0.69181(17) 0.0396(5) Uani 1 1 d . . .
H3 H 0.5261 0.0668 0.6444 0.048 Uiso 1 1 calc R . .
C4 C 0.62248(8) 0.05069(6) 0.67267(14) 0.0276(4) Uani 1 1 d . . .
C5 C 0.62270(9) 0.06525(5) 0.57965(14) 0.0268(3) Uani 1 1 d . . .
C6 C 0.67758(9) 0.06212(5) 0.56526(13) 0.0265(3) Uani 1 1 d . . .
C7 C 0.68505(10) 0.08192(6) 0.48278(15) 0.0336(4) Uani 1 1 d . . .
H7 H 0.6525 0.0988 0.4237 0.040 Uiso 1 1 calc R . .
C8 C 0.74889(10) 0.07167(7) 0.50599(15) 0.0358(4) Uani 1 1 d . . .
H8 H 0.7684 0.0807 0.4669 0.043 Uiso 1 1 calc R . .
C9 C 0.77923(9) 0.04468(6) 0.60087(15) 0.0305(4) Uani 1 1 d . . .
H9 H 0.8227 0.0325 0.6339 0.037 Uiso 1 1 calc R . .
C10 C 0.55930(9) 0.08700(6) 0.49155(14) 0.0287(4) Uani 1 1 d . . .
C11 C 0.55546(9) 0.13322(6) 0.47461(16) 0.0373(4) Uani 1 1 d . . .
H11 H 0.5941 0.1509 0.5155 0.045 Uiso 1 1 calc R . .
C12 C 0.49420(9) 0.15353(6) 0.39684(16) 0.0349(4) Uani 1 1 d . . .
H12 H 0.4919 0.1846 0.3865 0.042 Uiso 1 1 calc R . .
C13 C 0.43744(9) 0.12741(6) 0.33585(14) 0.0269(3) Uani 1 1 d . . .
C14 C 0.44038(10) 0.08097(6) 0.34799(16) 0.0398(5) Uani 1 1 d . . .
H14 H 0.4022 0.0633 0.3042 0.048 Uiso 1 1 calc R . .
C15 C 0.50122(10) 0.06115(6) 0.42649(17) 0.0410(5) Uani 1 1 d . . .
H15 H 0.5033 0.0300 0.4359 0.049 Uiso 1 1 calc R . .
C16 C 0.36370(9) 0.18297(6) 0.19137(14) 0.0268(3) Uani 1 1 d . . .
H16 H 0.3978 0.1966 0.1856 0.032 Uiso 1 1 calc R . .
C17 C 0.26615(9) 0.16685(6) 0.16719(16) 0.0330(4) Uani 1 1 d . . .
H17 H 0.2198 0.1676 0.1405 0.040 Uiso 1 1 calc R . .
C18 C 0.31146(9) 0.13777(6) 0.24468(16) 0.0338(4) Uani 1 1 d . . .
H18 H 0.3022 0.1154 0.2803 0.041 Uiso 1 1 calc R . .
C19 C 0.77444(9) -0.06955(6) 0.66473(15) 0.0305(4) Uani 1 1 d . . .
H19 H 0.7375 -0.0607 0.5974 0.037 Uiso 1 1 calc R . .
C20 C 0.81019(10) -0.11061(6) 0.68349(18) 0.0373(4) Uani 1 1 d . . .
H20 H 0.8008 -0.1333 0.6328 0.045 Uiso 1 1 calc R . .
C21 C 0.86140(10) -0.11025(6) 0.79139(17) 0.0348(4) Uani 1 1 d . . .
H21 H 0.8940 -0.1326 0.8277 0.042 Uiso 1 1 calc R . .
C22 C 0.85551(9) -0.06930(6) 0.83774(14) 0.0269(3) Uani 1 1 d . . .
C23 C 0.89589(8) -0.05376(6) 0.94616(15) 0.0274(4) Uani 1 1 d . A .
C24 C 0.88298(8) -0.01534(6) 0.98868(14) 0.0265(3) Uani 1 1 d . . .
C25 C 0.92367(10) 0.00271(8) 1.09521(15) 0.0394(5) Uani 1 1 d . . .
H25 H 0.9647 -0.0089 1.1514 0.047 Uiso 1 1 calc R . .
C26 C 0.89127(10) 0.04071(8) 1.10023(16) 0.0410(5) Uani 1 1 d . . .
H26 H 0.9062 0.0597 1.1601 0.049 Uiso 1 1 calc R . .
C27 C 0.83108(9) 0.04517(6) 0.99694(15) 0.0304(4) Uani 1 1 d . . .
H27 H 0.7995 0.0683 0.9776 0.036 Uiso 1 1 calc R . .
C28 C 0.95930(9) -0.07945(6) 1.02103(15) 0.0300(4) Uani 1 1 d . . .
C31 C 1.08038(9) -0.12442(6) 1.16297(15) 0.0321(4) Uani 1 1 d . . .
C29A C 0.97863(18) -0.09017(13) 1.1321(3) 0.0292(8) Uani 0.484(2) 1 d P A 3
H29A H 0.9501 -0.0819 1.1564 0.035 Uiso 0.484(2) 1 calc PR A 3
C30A C 1.03882(19) -0.11249(13) 1.2023(3) 0.0311(8) Uani 0.484(2) 1 d P A 3
H30A H 1.0512 -0.1194 1.2735 0.037 Uiso 0.484(2) 1 calc PR A 3
C32A C 1.07056(18) -0.10751(13) 1.0687(3) 0.0280(8) Uani 0.484(2) 1 d P A 3
H32A H 1.1034 -0.1110 1.0507 0.034 Uiso 0.484(2) 1 calc PR A 3
C33A C 1.01022(17) -0.08479(12) 0.9993(3) 0.0269(8) Uani 0.484(2) 1 d P A 3
H33A H 1.0038 -0.0726 0.9351 0.032 Uiso 0.484(2) 1 calc PR A 3
C30B C 1.01418(16) -0.15052(11) 1.1091(3) 0.0267(7) Uani 0.516(2) 1 d P A 4
H30B H 1.0138 -0.1811 1.1231 0.032 Uiso 0.516(2) 1 calc PR A 4
C32B C 1.07841(17) -0.08306(12) 1.1311(3) 0.0299(8) Uani 0.516(2) 1 d P A 4
H32B H 1.1193 -0.0678 1.1579 0.036 Uiso 0.516(2) 1 calc PR A 4
C29B C 0.95400(16) -0.12771(11) 1.0383(3) 0.0243(7) Uani 0.516(2) 1 d P A 4
H29B H 0.9122 -0.1424 1.0034 0.029 Uiso 0.516(2) 1 calc PR A 4
C33B C 1.01843(17) -0.06055(11) 1.0593(3) 0.0283(8) Uani 0.516(2) 1 d P A 4
H33B H 1.0205 -0.0313 1.0379 0.034 Uiso 0.516(2) 1 calc PR A 4
C34 C 1.14996(10) -0.17821(6) 1.31255(15) 0.0333(4) Uani 1 1 d . . .
H34 H 1.1161 -0.1862 1.3257 0.040 Uiso 1 1 calc R A .
C35 C 1.24529(9) -0.17430(6) 1.32218(15) 0.0333(4) Uani 1 1 d . . .
H35 H 1.2904 -0.1796 1.3442 0.040 Uiso 1 1 calc R A .
C36 C 1.20303(9) -0.14521(6) 1.24244(16) 0.0332(4) Uani 1 1 d . A .
H36 H 1.2133 -0.1271 1.2004 0.040 Uiso 1 1 calc R . .
N1 N 0.67839(7) 0.03099(5) 0.76403(12) 0.0279(3) Uani 1 1 d . . .
N2 N 0.73735(7) 0.03882(5) 0.63711(12) 0.0264(3) Uani 1 1 d . . .
N3 N 0.37395(7) 0.14829(5) 0.25971(11) 0.0261(3) Uani 1 1 d . . .
N4 N 0.29926(7) 0.19494(5) 0.13423(12) 0.0278(3) Uani 1 1 d . . .
N5 N 0.80069(7) -0.04505(5) 0.75637(12) 0.0263(3) Uani 1 1 d . . .
N6 N 0.82543(7) 0.01160(5) 0.93016(12) 0.0253(3) Uani 1 1 d . . .
N7 N 1.14170(8) -0.14792(5) 1.23623(12) 0.0307(3) Uani 1 1 d . A .
N8 N 1.21182(7) -0.19490(5) 1.36574(12) 0.0299(3) Uani 1 1 d . . .
N9 N 0.14587(9) 0.24446(6) -0.00599(17) 0.0415(4) Uani 1 1 d . . .
S1 S 0.08981(9) 0.24392(4) 0.11854(14) 0.0663(5) Uani 0.542(2) 1 d P B 1
C37 C 0.12231(18) 0.24299(11) 0.0418(4) 0.0363(9) Uani 0.542(2) 1 d P B 1
S2 S 0.01068(6) 0.23126(5) -0.16673(16) 0.0752(7) Uani 0.458(2) 1 d P . 2
C38 C 0.0900(2) 0.23949(14) -0.0648(4) 0.0386(11) Uani 0.458(2) 1 d P B 2
Cd1 Cd 0.2500 0.2500 0.0000 0.02219(6) Uani 1 2 d S . .
Cu1 Cu 0.760297(10) 0.009247(7) 0.773044(17) 0.02367(6) Uani 1 1 d . . .

loop_
_atom_site_aniso_label
_atom_site_aniso_U_11
_atom_site_aniso_U_22
_atom_site_aniso_U_33
_atom_site_aniso_U_23
_atom_site_aniso_U_13
_atom_site_aniso_U_12
C1 0.0278(9) 0.0455(10) 0.0338(10) 0.0130(9) 0.0164(8) 0.0089(8)
C2 0.0317(10) 0.0662(14) 0.0475(12) 0.0189(11) 0.0262(10) 0.0151(10)
C3 0.0224(8) 0.0496(12) 0.0437(11) 0.0131(9) 0.0154(8) 0.0105(8)
C4 0.0204(7) 0.0277(8) 0.0285(9) 0.0071(7) 0.0087(7) 0.0067(6)
C5 0.0251(8) 0.0204(7) 0.0250(8) 0.0030(6) 0.0066(7) 0.0045(6)
C6 0.0271(8) 0.0233(7) 0.0217(8) 0.0029(6) 0.0078(7) 0.0042(6)
C7 0.0430(10) 0.0292(9) 0.0244(8) 0.0065(7) 0.0150(8) 0.0079(7)
C8 0.0474(12) 0.0357(10) 0.0323(10) 0.0050(8) 0.0266(9) 0.0032(8)
C9 0.0308(9) 0.0327(9) 0.0300(9) 0.0039(7) 0.0173(8) 0.0048(7)
C10 0.0252(8) 0.0263(8) 0.0253(8) 0.0046(7) 0.0070(7) 0.0061(6)
C11 0.0231(8) 0.0286(9) 0.0390(10) 0.0044(8) 0.0020(8) 0.0011(7)
C12 0.0271(9) 0.0212(8) 0.0397(10) 0.0060(7) 0.0062(8) 0.0022(6)
C13 0.0235(8) 0.0247(8) 0.0223(8) 0.0063(6) 0.0051(6) 0.0048(6)
C14 0.0298(9) 0.0259(9) 0.0365(10) 0.0030(8) -0.0011(8) -0.0013(7)
C15 0.0340(10) 0.0211(8) 0.0402(11) 0.0044(8) 0.0009(8) 0.0027(7)
C16 0.0228(8) 0.0240(8) 0.0242(8) 0.0050(6) 0.0060(6) 0.0016(6)
C17 0.0228(8) 0.0325(9) 0.0344(10) 0.0060(7) 0.0088(7) -0.0012(7)
C18 0.0264(9) 0.0339(9) 0.0352(10) 0.0093(8) 0.0123(8) -0.0012(7)
C19 0.0287(9) 0.0303(8) 0.0325(9) 0.0007(7) 0.0163(8) -0.0019(7)
C20 0.0363(10) 0.0299(9) 0.0504(12) -0.0057(8) 0.0261(10) -0.0032(7)
C21 0.0328(9) 0.0257(8) 0.0509(12) 0.0061(8) 0.0254(9) 0.0048(7)
C22 0.0256(8) 0.0260(8) 0.0321(9) 0.0102(7) 0.0174(7) 0.0063(6)
C23 0.0231(8) 0.0312(8) 0.0312(9) 0.0143(7) 0.0166(7) 0.0077(6)
C24 0.0208(7) 0.0341(9) 0.0251(8) 0.0094(7) 0.0124(7) 0.0069(6)
C25 0.0268(9) 0.0657(13) 0.0220(9) 0.0066(9) 0.0104(7) 0.0142(9)
C26 0.0318(10) 0.0631(13) 0.0261(9) -0.0062(9) 0.0138(8) 0.0066(9)
C27 0.0270(8) 0.0374(9) 0.0276(9) 0.0020(7) 0.0150(7) 0.0048(7)
C28 0.0268(8) 0.0345(9) 0.0319(9) 0.0157(7) 0.0178(7) 0.0125(7)
C31 0.0285(9) 0.0385(10) 0.0328(9) 0.0170(8) 0.0186(8) 0.0160(7)
C29A 0.0277(17) 0.040(2) 0.0237(17) 0.0114(15) 0.0160(15) 0.0108(15)
C30A 0.0339(19) 0.039(2) 0.0229(17) 0.0141(15) 0.0168(16) 0.0128(15)
C32A 0.0224(16) 0.0339(19) 0.0289(18) 0.0094(16) 0.0144(15) 0.0060(14)
C33A 0.0243(17) 0.0321(18) 0.0223(17) 0.0110(15) 0.0109(14) 0.0063(14)
C30B 0.0237(15) 0.0265(15) 0.0240(16) 0.0065(13) 0.0086(13) 0.0037(12)
C32B 0.0210(15) 0.0327(17) 0.0334(19) 0.0052(15) 0.0127(14) -0.0011(13)
C29B 0.0192(14) 0.0265(15) 0.0230(15) 0.0033(12) 0.0081(12) 0.0030(11)
C33B 0.0268(16) 0.0261(16) 0.0320(19) 0.0082(14) 0.0156(14) 0.0017(12)
C34 0.0301(9) 0.0359(9) 0.0301(9) 0.0108(8) 0.0135(8) 0.0103(7)
C35 0.0216(8) 0.0341(9) 0.0337(9) 0.0039(8) 0.0075(7) 0.0028(7)
C36 0.0264(8) 0.0372(9) 0.0348(10) 0.0086(8) 0.0153(8) 0.0052(7)
N1 0.0216(7) 0.0330(8) 0.0260(7) 0.0067(6) 0.0104(6) 0.0076(6)
N2 0.0251(7) 0.0274(7) 0.0237(7) 0.0047(6) 0.0109(6) 0.0062(5)
N3 0.0219(7) 0.0241(7) 0.0218(7) 0.0057(5) 0.0043(6) 0.0025(5)
N4 0.0209(7) 0.0258(7) 0.0256(7) 0.0040(6) 0.0047(6) 0.0013(5)
N5 0.0270(7) 0.0250(7) 0.0281(7) 0.0057(6) 0.0154(6) 0.0043(5)
N6 0.0213(6) 0.0277(7) 0.0237(7) 0.0051(5) 0.0098(6) 0.0053(5)
N7 0.0275(7) 0.0334(8) 0.0294(8) 0.0123(6) 0.0137(6) 0.0110(6)
N8 0.0252(7) 0.0273(7) 0.0253(7) 0.0030(6) 0.0053(6) 0.0050(6)
N9 0.0263(8) 0.0482(10) 0.0452(10) 0.0033(8) 0.0157(8) -0.0029(7)
S1 0.0820(10) 0.0573(8) 0.0914(11) -0.0044(7) 0.0675(10) -0.0071(6)
C37 0.0249(16) 0.0234(15) 0.054(2) 0.0012(15) 0.0164(17) -0.0008(12)
S2 0.0220(6) 0.0593(9) 0.1138(14) -0.0458(9) 0.0150(7) -0.0040(5)
C38 0.029(2) 0.0267(18) 0.062(3) -0.0065(19) 0.025(2) 0.0000(15)
Cd1 0.01569(8) 0.02081(8) 0.01730(8) 0.00135(6) 0.00005(6) -0.00067(5)
Cu1 0.01907(10) 0.02632(11) 0.02214(11) 0.00616(7) 0.00855(8) 0.00644(7)

loop_
_atom_type_symbol
_atom_type_description
_atom_type_scat_dispersion_real
_atom_type_scat_dispersion_imag
_atom_type_scat_source
C C 0.0033 0.0016 'International Tables Vol C Tables 4.2.6.8 and 6.1.1.4'
H H 0.0000 0.0000 'International Tables Vol C Tables 4.2.6.8 and 6.1.1.4'
N N 0.0061 0.0033 'International Tables Vol C Tables 4.2.6.8 and 6.1.1.4'
S S 0.1246 0.1234 'International Tables Vol C Tables 4.2.6.8 and 6.1.1.4'
Cu Cu 0.3201 1.2651 'International Tables Vol C Tables 4.2.6.8 and 6.1.1.4'
Cd Cd -0.8075 1.2024 'International Tables Vol C Tables 4.2.6.8 and 6.1.1.4'

loop_
_geom_angle_atom_site_label_1
_geom_angle_atom_site_label_2
_geom_angle_atom_site_label_3
_geom_angle
_geom_angle_site_symmetry_1
_geom_angle_site_symmetry_3
N1 C1 C2 111.20(17) . .
N1 C1 H1 124.4 . .
C2 C1 H1 124.4 . .
C3 C2 C1 106.36(17) . .
C3 C2 H2 126.8 . .
C1 C2 H2 126.8 . .
C2 C3 C4 107.00(16) . .
C2 C3 H3 126.5 . .
C4 C3 H3 126.5 . .
N1 C4 C3 108.83(15) . .
N1 C4 C5 123.79(15) . .
C3 C4 C5 127.34(16) . .
C6 C5 C4 125.65(15) . .
C6 C5 C10 117.88(15) . .
C4 C5 C10 116.44(15) . .
C5 C6 N2 123.14(15) . .
C5 C6 C7 128.55(16) . .
N2 C6 C7 108.28(16) . .
C8 C7 C6 107.45(16) . .
C8 C7 H7 126.3 . .
C6 C7 H7 126.3 . .
C7 C8 C9 106.42(16) . .
C7 C8 H8 126.8 . .
C9 C8 H8 126.8 . .
N2 C9 C8 111.18(16) . .
N2 C9 H9 124.4 . .
C8 C9 H9 124.4 . .
C11 C10 C15 118.38(16) . .
C11 C10 C5 121.39(16) . .
C15 C10 C5 120.18(15) . .
C10 C11 C12 120.69(17) . .
C10 C11 H11 119.7 . .
C12 C11 H11 119.7 . .
C13 C12 C11 119.66(16) . .
C13 C12 H12 120.2 . .
C11 C12 H12 120.2 . .
C12 C13 C14 120.92(16) . .
C12 C13 N3 119.79(15) . .
C14 C13 N3 119.28(15) . .
C13 C14 C15 118.97(17) . .
C13 C14 H14 120.5 . .
C15 C14 H14 120.5 . .
C14 C15 C10 121.30(17) . .
C14 C15 H15 119.4 . .
C10 C15 H15 119.4 . .
N4 C16 N3 111.32(15) . .
N4 C16 H16 124.3 . .
N3 C16 H16 124.3 . .
C18 C17 N4 109.72(16) . .
C18 C17 H17 125.1 . .
N4 C17 H17 125.1 . .
C17 C18 N3 105.97(16) . .
C17 C18 H18 127.0 . .
N3 C18 H18 127.0 . .
N5 C19 C20 111.30(17) . .
N5 C19 H19 124.4 . .
C20 C19 H19 124.4 . .
C21 C20 C19 106.16(17) . .
C21 C20 H20 126.9 . .
C19 C20 H20 126.9 . .
C20 C21 C22 107.38(16) . .
C20 C21 H21 126.3 . .
C22 C21 H21 126.3 . .
N5 C22 C23 122.83(15) . .
N5 C22 C21 108.40(16) . .
C23 C22 C21 128.77(16) . .
C24 C23 C22 125.61(15) . .
C24 C23 C28 117.08(16) . .
C22 C23 C28 117.27(16) . .
N6 C24 C23 124.04(16) . .
N6 C24 C25 108.40(16) . .
C23 C24 C25 127.55(16) . .
C26 C25 C24 107.32(16) . .
C26 C25 H25 126.3 . .
C24 C25 H25 126.3 . .
C25 C26 C27 106.47(17) . .
C25 C26 H26 126.8 . .
C27 C26 H26 126.8 . .
N6 C27 C26 110.83(16) . .
N6 C27 H27 124.6 . .
C26 C27 H27 124.6 . .
C33B C28 C33A 46.5(2) . .
C33B C28 C29A 89.2(2) . .
C33A C28 C29A 115.1(2) . .
C33B C28 C29B 120.7(2) . .
C33A C28 C29B 94.9(2) . .
C29A C28 C29B 66.7(2) . .
C33B C28 C23 120.0(2) . .
C33A C28 C23 121.79(19) . .
C29A C28 C23 121.39(19) . .
C29B C28 C23 118.75(19) . .
C32B C31 C32A 48.7(2) . .
C32B C31 C30A 90.1(2) . .
C32A C31 C30A 122.0(2) . .
C32B C31 N7 123.8(2) . .
C32A C31 N7 119.9(2) . .
C30A C31 N7 117.0(2) . .
C32B C31 C30B 117.6(2) . .
C32A C31 C30B 95.0(2) . .
C30A C31 C30B 66.9(2) . .
N7 C31 C30B 118.21(19) . .
C30A C29A C28 121.0(3) . .
C30A C29A H29A 119.5 . .
C28 C29A H29A 119.5 . .
C29A C30A C31 117.9(3) . .
C29A C30A H30A 121.0 . .
C31 C30A H30A 121.0 . .
C31 C32A C33A 118.3(3) . .
C31 C32A H32A 120.8 . .
C33A C32A H32A 120.8 . .
C28 C33A C32A 123.2(3) . .
C28 C33A H33A 118.4 . .
C32A C33A H33A 118.4 . .
C29B C30B C31 118.6(3) . .
C29B C30B H30B 120.7 . .
C31 C30B H30B 120.7 . .
C31 C32B C33B 123.4(3) . .
C31 C32B H32B 118.3 . .
C33B C32B H32B 118.3 . .
C30B C29B C28 117.1(3) . .
C30B C29B H29B 121.4 . .
C28 C29B H29B 121.4 . .
C28 C33B C32B 121.6(3) . .
C28 C33B H33B 119.2 . .
C32B C33B H33B 119.2 . .
N8 C34 N7 111.44(17) . .
N8 C34 H34 124.3 . .
N7 C34 H34 124.3 . .
C36 C35 N8 109.98(16) . .
C36 C35 H35 125.0 . .
N8 C35 H35 125.0 . .
C35 C36 N7 106.00(16) . .
C35 C36 H36 127.0 . .
N7 C36 H36 127.0 . .
C1 N1 C4 106.59(14) . .
C1 N1 Cu1 126.52(12) . .
C4 N1 Cu1 126.01(12) . .
C9 N2 C6 106.65(14) . .
C9 N2 Cu1 125.81(12) . .
C6 N2 Cu1 127.20(12) . .
C16 N3 C18 106.94(14) . .
C16 N3 C13 126.86(15) . .
C18 N3 C13 126.17(15) . .
C16 N4 C17 106.04(14) . .
C16 N4 Cd1 127.34(12) . .
C17 N4 Cd1 126.57(11) . .
C19 N5 C22 106.74(14) . .
C19 N5 Cu1 125.12(12) . .
C22 N5 Cu1 127.59(12) . .
C27 N6 C24 106.96(15) . .
C27 N6 Cu1 125.63(12) . .
C24 N6 Cu1 126.05(12) . .
C34 N7 C36 106.79(15) . .
C34 N7 C31 125.68(16) . .
C36 N7 C31 127.52(15) . .
C34 N8 C35 105.79(15) . .
C34 N8 Cd1 124.65(13) . 4_646
C35 N8 Cd1 129.52(11) . 4_646
C37 N9 C38 72.9(3) . .
C37 N9 Cd1 145.5(3) . .
C38 N9 Cd1 141.4(3) . .
N9 C37 S1 176.0(3) . .
C38 S2 S2 118.4(2) . 2_554
N9 C38 S2 170.8(5) . .
N4 Cd1 N4 180.00(5) . 7
N4 Cd1 N8 90.20(5) . 6_454
N4 Cd1 N8 89.80(5) 7 6_454
N4 Cd1 N8 89.80(5) . 4_656
N4 Cd1 N8 90.20(5) 7 4_656
N8 Cd1 N8 180.00(8) 6_454 4_656
N4 Cd1 N9 88.65(6) . 7
N4 Cd1 N9 91.35(6) 7 7
N8 Cd1 N9 90.59(6) 6_454 7
N8 Cd1 N9 89.41(6) 4_656 7
N4 Cd1 N9 91.35(6) . .
N4 Cd1 N9 88.65(6) 7 .
N8 Cd1 N9 89.41(6) 6_454 .
N8 Cd1 N9 90.59(6) 4_656 .
N9 Cd1 N9 180.00(10) 7 .
N5 Cu1 N1 141.77(6) . .
N5 Cu1 N2 98.10(6) . .
N1 Cu1 N2 92.69(6) . .
N5 Cu1 N6 92.65(6) . .
N1 Cu1 N6 101.19(6) . .
N2 Cu1 N6 141.76(6) . .

loop_
_geom_bond_atom_site_label_1
_geom_bond_atom_site_label_2
_geom_bond_distance
_geom_bond_site_symmetry_2
C1 N1 1.334(2) .
C1 C2 1.411(3) .
C1 H1 0.9300 .
C2 C3 1.379(3) .
C2 H2 0.9300 .
C3 C4 1.412(3) .
C3 H3 0.9300 .
C4 N1 1.396(2) .
C4 C5 1.412(3) .
C5 C6 1.396(3) .
C5 C10 1.487(2) .
C6 N2 1.396(2) .
C6 C7 1.417(2) .
C7 C8 1.367(3) .
C7 H7 0.9300 .
C8 C9 1.410(3) .
C8 H8 0.9300 .
C9 N2 1.335(2) .
C9 H9 0.9300 .
C10 C11 1.386(2) .
C10 C15 1.393(3) .
C11 C12 1.396(2) .
C11 H11 0.9300 .
C12 C13 1.370(2) .
C12 H12 0.9300 .
C13 C14 1.384(2) .
C13 N3 1.429(2) .
C14 C15 1.387(2) .
C14 H14 0.9300 .
C15 H15 0.9300 .
C16 N4 1.316(2) .
C16 N3 1.355(2) .
C16 H16 0.9300 .
C17 C18 1.361(2) .
C17 N4 1.376(2) .
C17 H17 0.9300 .
C18 N3 1.382(2) .
C18 H18 0.9300 .
C19 N5 1.339(2) .
C19 C20 1.415(3) .
C19 H19 0.9300 .
C20 C21 1.369(3) .
C20 H20 0.9300 .
C21 C22 1.426(2) .
C21 H21 0.9300 .
C22 N5 1.389(2) .
C22 C23 1.408(3) .
C23 C24 1.398(2) .
C23 C28 1.492(2) .
C24 N6 1.392(2) .
C24 C25 1.415(3) .
C25 C26 1.376(3) .
C25 H25 0.9300 .
C26 C27 1.408(3) .
C26 H26 0.9300 .
C27 N6 1.342(2) .
C27 H27 0.9300 .
C28 C33B 1.302(4) .
C28 C33A 1.381(4) .
C28 C29A 1.451(4) .
C28 C29B 1.468(4) .
C31 C32B 1.301(4) .
C31 C32A 1.350(4) .
C31 C30A 1.397(4) .
C31 N7 1.425(2) .
C31 C30B 1.514(4) .
C29A C30A 1.383(5) .
C29A H29A 0.9300 .
C30A H30A 0.9300 .
C32A C33A 1.389(4) .
C32A H32A 0.9300 .
C33A H33A 0.9300 .
C30B C29B 1.392(4) .
C30B H30B 0.9300 .
C32B C33B 1.388(5) .
C32B H32B 0.9300 .
C29B H29B 0.9300 .
C33B H33B 0.9300 .
C34 N8 1.313(2) .
C34 N7 1.353(2) .
C34 H34 0.9300 .
C35 C36 1.354(2) .
C35 N8 1.373(2) .
C35 H35 0.9300 .
C36 N7 1.378(2) .
C36 H36 0.9300 .
N1 Cu1 1.9427(14) .
N2 Cu1 1.9467(14) .
N4 Cd1 2.3177(14) .
N5 Cu1 1.9390(14) .
N6 Cu1 1.9486(15) .
N8 Cd1 2.3202(14) 4_646
N9 C37 1.084(5) .
N9 C38 1.120(5) .
N9 Cd1 2.3745(19) .
S1 C37 1.635(5) .
S2 C38 1.655(5) .
S2 S2 2.181(4) 2_554
Cd1 N4 2.3177(14) 7
Cd1 N8 2.3202(14) 6_454
Cd1 N8 2.3202(14) 4_656
Cd1 N9 2.3745(19) 7

loop_
_platon_squeeze_void_nr
_platon_squeeze_void_average_x
_platon_squeeze_void_average_y
_platon_squeeze_void_average_z
_platon_squeeze_void_volume
_platon_squeeze_void_count_electrons
_platon_squeeze_void_content
1 0.577 0.250 -0.173 1090 238 ' '
2 0.077 0.750 -0.173 1090 238 ' '
